data_4003059
loop_
_publ_author_name
'Lyu, Jiafei'
'Zhang, Xuan'
'Li, Peng'
'Wang, Xingjie'
'Buru, Cassandra T.'
'Bai, Peng'
'Guo, Xianghai'
'Farha, Omar K.'

_publ_section_title
;
 Exploring the Role of Hexanuclear Clusters as Lewis Acidic Sites in
 Isostructural Metal--Organic Frameworks
;
_journal_issue 11
_journal_name_full 'Chemistry of Materials'
_journal_page_first 4166
_journal_paper_doi 10.1021/acs.chemmater.9b00960
_journal_volume 31
_journal_year 2019
_chemical_formula_moiety '0.08(C205.5 H96 Br12 Hf18 O96)'
_chemical_formula_sum 'C17.12 H8 Br Hf1.5 O8'
_chemical_formula_weight 689.38
_space_group_crystal_system hexagonal
_space_group_IT_number 191
_space_group_name_Hall '-P 6 2'
_space_group_name_H-M_alt 'P 6/m m m'
_symmetry_space_group_name_Hall '-P 6 2'
_symmetry_space_group_name_H-M 'P 6/m m m'
_atom_sites_solution_hydrogens geom
_atom_sites_solution_primary dual
_audit_creation_date 2018-10-28
_audit_creation_method
;
Olex2 1.2
(compiled 2018.05.29 svn.r3508 for OlexSys, GUI svn.r5506)
;
_cell_angle_alpha 90
_cell_angle_beta 90
_cell_angle_gamma 120
_cell_formula_units_Z 12
_cell_length_a 39.768(4)
_cell_length_b 39.768(4)
_cell_length_c 11.9155(13)
_cell_measurement_reflns_used 9951
_cell_measurement_temperature 100
_cell_measurement_theta_max 25.84
_cell_measurement_theta_min 2.32
_cell_volume 16320(3)
_computing_cell_refinement 'SAINT v8.34A (Bruker, 2013)'
_computing_data_reduction 'SAINT v8.34A (Bruker, 2013)'
_computing_molecular_graphics 'Olex2 (Dolomanov et al., 2009)'
_computing_publication_material 'Olex2 (Dolomanov et al., 2009)'
_computing_structure_refinement 'ShelXL (Sheldrick, 2015)'
_computing_structure_solution 'ShelXT (Sheldrick, 2015)'
_diffrn_ambient_temperature 100
_diffrn_detector 'Bruker APEX2 area detector'
_diffrn_detector_area_resol_mean 7.9
_diffrn_detector_type 'CCD area detector'
_diffrn_measured_fraction_theta_full 0.999
_diffrn_measured_fraction_theta_max 0.998
_diffrn_measurement_device 'three-circle diffractometer'
_diffrn_measurement_device_type 'Bruker SMART APEX2 area detector'
_diffrn_measurement_method '\w and \f scans'
_diffrn_radiation_monochromator 'mirror optics'
_diffrn_radiation_probe x-ray
_diffrn_radiation_type MoK\a
_diffrn_radiation_wavelength 0.71073
_diffrn_reflns_av_R_equivalents 0.0506
_diffrn_reflns_av_unetI/netI 0.0247
_diffrn_reflns_Laue_measured_fraction_full 0.999
_diffrn_reflns_Laue_measured_fraction_max 0.998
_diffrn_reflns_limit_h_max 48
_diffrn_reflns_limit_h_min -45
_diffrn_reflns_limit_k_max 48
_diffrn_reflns_limit_k_min -45
_diffrn_reflns_limit_l_max 11
_diffrn_reflns_limit_l_min -14
_diffrn_reflns_number 72469
_diffrn_reflns_point_group_measured_fraction_full 0.999
_diffrn_reflns_point_group_measured_fraction_max 0.998
_diffrn_reflns_theta_full 25.242
_diffrn_reflns_theta_max 25.872
_diffrn_reflns_theta_min 1.024
_diffrn_source 'microfocus sealed X-ray tube'
_diffrn_source_type 'Incoatec I\ms'
_diffrn_standards_number 0
_exptl_absorpt_coefficient_mu 3.615
_exptl_absorpt_correction_T_max 0.7453
_exptl_absorpt_correction_T_min 0.5795
_exptl_absorpt_correction_type multi-scan
_exptl_absorpt_process_details
'SADABS-2012/1 (Bruker,2012) was used for absorption correction. wR2(int) was 0.0871 before and 0.0503 after correction. The Ratio of minimum to maximum transmission is 0.7775. The \l/2 correction factor is 0.0015.'
_exptl_crystal_colour colourless
_exptl_crystal_density_diffrn 0.842
_exptl_crystal_description rod
_exptl_crystal_F_000 3813
_exptl_crystal_size_max 0.1
_exptl_crystal_size_mid 0.02
_exptl_crystal_size_min 0.02
_refine_diff_density_max 1.683
_refine_diff_density_min -1.626
_refine_diff_density_rms 0.112
_refine_ls_extinction_method none
_refine_ls_goodness_of_fit_ref 1.066
_refine_ls_hydrogen_treatment constr
_refine_ls_matrix_type full
_refine_ls_number_parameters 141
_refine_ls_number_reflns 5940
_refine_ls_number_restraints 0
_refine_ls_restrained_S_all 1.066
_refine_ls_R_factor_all 0.0349
_refine_ls_R_factor_gt 0.0306
_refine_ls_shift/su_max 0.001
_refine_ls_shift/su_mean 0.000
_refine_ls_structure_factor_coef Fsqd
_refine_ls_weighting_details 'w=1/[\s^2^(Fo^2^)+(0.0434P)^2^+46.2147P] where P=(Fo^2^+2Fc^2^)/3'
_refine_ls_weighting_scheme calc
_refine_ls_wR_factor_gt 0.0838
_refine_ls_wR_factor_ref 0.0864
_reflns_Friedel_coverage 0.000
_reflns_number_gt 5192
_reflns_number_total 5940
_reflns_threshold_expression 'I > 2\s(I)'
_cod_data_source_file cm9b00960_si_001.cif
_cod_data_source_block p6mmm_a
_cod_original_cell_volume 16320(4)
_cod_original_formula_sum 'C17.12 H8 Br Hf1.50 O8'
_cod_database_code 4003059
_shelxl_version_number 2014/6
_shelx_space_group_comment
;
The symmetry employed for this shelxl refinement is uniquely defined
by the following loop, which should always be used as a source of
symmetry information in preference to the above space-group names.
They are only intended as comments.
;
_shelx_estimated_absorpt_t_max 0.931
_shelx_estimated_absorpt_t_min 0.714
_olex2_refinement_description
;
1. Fixed Uiso
 At 1.2 times of:
  All C(H) groups
2. Uiso/Uaniso restraints and constraints
Uanis(O1) = Uanis(O1A) = Uanis(O2A) = Uanis(O2)
3. Others
 Sof(O1A)=0.5*(1-FVAR(2))
 Sof(O1)=0.5*FVAR(2)
 Sof(O2A)=0.5*(1-FVAR(3))
 Sof(O2)=0.5*FVAR(3)
 Fixed Sof: C1(0.0625)
4.a Aromatic/amide H refined with riding coordinates:
 C8(H8), C7(H7), C5(H5), C4(H4)
;
_olex2_submission_special_instructions 'No special instructions were received'

loop_
_space_group_symop_operation_xyz
'x, y, z'
'-y, x-y, z'
'-x+y, -x, z'
'-x, -y, z'
'y, -x+y, z'
'x-y, x, z'
'y, x, -z'
'x-y, -y, -z'
'-x, -x+y, -z'
'-y, -x, -z'
'-x+y, y, -z'
'x, x-y, -z'
'-x, -y, -z'
'y, -x+y, -z'
'x-y, x, -z'
'x, y, -z'
'-y, x-y, -z'
'-x+y, -x, -z'
'-y, -x, z'
'-x+y, y, z'
'x, x-y, z'
'y, x, z'
'x-y, -y, z'
'-x, -x+y, z'

loop_
_atom_site_label
_atom_site_type_symbol
_atom_site_fract_x
_atom_site_fract_y
_atom_site_fract_z
_atom_site_U_iso_or_equiv
_atom_site_adp_type
_atom_site_occupancy
_atom_site_site_symmetry_order
_atom_site_calc_flag
_atom_site_refinement_flags_posn
_atom_site_refinement_flags_adp
_atom_site_refinement_flags_occupancy
_atom_site_disorder_assembly
_atom_site_disorder_group
Hf1 Hf 0.46447(2) 0.53553(2) 0.5000 0.01365(9) Uani 1 4 d S T P . .
C8 C 0.34030(14) 0.45621(15) 0.1983(5) 0.0451(13) Uani 1 1 d . . . . .
H8 H 0.3427 0.4337 0.2057 0.054 Uiso 1 1 calc R . . . .
C7 C 0.30984(14) 0.45456(14) 0.1384(4) 0.0400(12) Uani 1 1 d . . . . .
H7 H 0.2909 0.4305 0.1068 0.048 Uiso 1 1 calc R . . . .
Hf2 Hf 0.45588(2) 0.45588(2) 0.35292(2) 0.01884(8) Uani 1 2 d S T P . .
C5 C 0.33403(14) 0.52129(15) 0.1681(4) 0.0421(12) Uani 1 1 d . . . . .
H5 H 0.3326 0.5441 0.1559 0.050 Uiso 1 1 calc R . . . .
Br1 Br 0.24138(2) 0.48277(4) 0.27363(7) 0.0762(3) Uani 1 2 d S T P . .
C2 C 0.39943(11) 0.49213(12) 0.3154(4) 0.0289(10) Uani 1 1 d . . . . .
O5 O 0.41488(7) 0.51858(8) 0.3871(2) 0.0225(6) Uani 1 1 d . . . . .
C4 C 0.36428(12) 0.52304(14) 0.2316(4) 0.0395(12) Uani 1 1 d . . . . .
H4 H 0.3830 0.5469 0.2643 0.047 Uiso 1 1 calc R . . . .
O3 O 0.40022(10) 0.40022(10) 0.3634(5) 0.0435(12) Uani 1 2 d S T P A .
C1 C 0.5000 0.5000 0.128(3) 0.036(8) Uiso 0.25 4 d S T P . .
O6 O 0.40923(9) 0.46693(9) 0.2941(3) 0.0430(9) Uani 1 1 d . . . . .
O1 O 0.5326(3) 0.5705(3) 0.5000 0.0169(9) Uani 0.561(13) 2 d S T P A 1
C10 C 0.24229(11) 0.4846(2) 0.1137(5) 0.0362(16) Uani 1 2 d S T P . .
O2 O 0.48438(11) 0.51562(11) 0.3763(9) 0.0169(9) Uani 0.515(12) 2 d S T P A 1
O4 O 0.46130(17) 0.46130(17) 0.1704(4) 0.0603(17) Uani 1 2 d S T P A .
C3 C 0.36702(12) 0.49032(13) 0.2470(4) 0.0293(9) Uani 1 1 d . . . . .
C6 C 0.30637(12) 0.48671(14) 0.1233(3) 0.0320(10) Uani 1 1 d . . . . .
C9 C 0.27341(12) 0.48550(14) 0.0591(3) 0.0331(10) Uani 1 1 d . . . . .
O1A O 0.5227(4) 0.5533(4) 0.5000 0.0169(9) Uani 0.439(13) 2 d S T P A 2
O2A O 0.48059(12) 0.51941(12) 0.3306(10) 0.0169(9) Uani 0.485(12) 2 d S T P A 2

loop_
_atom_site_aniso_label
_atom_site_aniso_U_11
_atom_site_aniso_U_22
_atom_site_aniso_U_33
_atom_site_aniso_U_23
_atom_site_aniso_U_13
_atom_site_aniso_U_12
Hf1 0.01351(12) 0.01351(12) 0.02079(17) 0.000 0.000 0.01190(12)
C8 0.045(3) 0.055(3) 0.056(3) -0.015(3) -0.024(3) 0.041(3)
C7 0.034(2) 0.051(3) 0.042(3) -0.007(2) -0.016(2) 0.026(2)
Hf2 0.01811(10) 0.01811(10) 0.02862(15) -0.00722(8) -0.00722(8) 0.01528(9)
C5 0.044(3) 0.050(3) 0.048(3) -0.002(2) -0.017(2) 0.036(2)
Br1 0.0610(3) 0.1779(11) 0.0286(4) 0.0019(5) 0.0010(3) 0.0889(6)
C2 0.0240(19) 0.037(2) 0.038(3) -0.013(2) -0.0194(19) 0.0243(18)
O5 0.0222(13) 0.0317(14) 0.0246(15) -0.0036(12) -0.0031(12) 0.0217(12)
C4 0.028(2) 0.043(3) 0.058(3) -0.011(2) -0.018(2) 0.026(2)
O3 0.0248(15) 0.0248(15) 0.073(4) -0.012(2) -0.012(2) 0.0064(18)
O6 0.0344(16) 0.0458(18) 0.068(2) -0.0298(18) -0.0334(17) 0.0348(15)
O1 0.024(3) 0.024(3) 0.016(2) 0.000 0.000 0.0218(18)
C10 0.031(2) 0.084(5) 0.011(3) 0.002(3) 0.0010(16) 0.042(3)
O2 0.024(3) 0.024(3) 0.016(2) 0.000 0.000 0.0218(18)
O4 0.100(4) 0.100(4) 0.038(3) -0.001(3) -0.001(3) 0.093(4)
C3 0.029(2) 0.041(2) 0.027(2) -0.004(2) -0.0071(19) 0.024(2)
C6 0.026(2) 0.069(3) 0.015(2) -0.003(2) -0.0017(17) 0.034(2)
C9 0.028(2) 0.064(3) 0.020(2) 0.001(2) -0.0002(18) 0.033(2)
O1A 0.024(3) 0.024(3) 0.016(2) 0.000 0.000 0.0218(18)
O2A 0.024(3) 0.024(3) 0.016(2) 0.000 0.000 0.0218(18)

loop_
_atom_type_symbol
_atom_type_description
_atom_type_scat_dispersion_real
_atom_type_scat_dispersion_imag
_atom_type_scat_source
C C 0.0033 0.0016 'International Tables Vol C Tables 4.2.6.8 and 6.1.1.4'
H H 0.0000 0.0000 'International Tables Vol C Tables 4.2.6.8 and 6.1.1.4'
Br Br -0.2901 2.4595 'International Tables Vol C Tables 4.2.6.8 and 6.1.1.4'
Hf Hf -0.5830 6.1852 'International Tables Vol C Tables 4.2.6.8 and 6.1.1.4'
O O 0.0106 0.0060 'International Tables Vol C Tables 4.2.6.8 and 6.1.1.4'

loop_
_geom_angle_atom_site_label_1
_geom_angle_atom_site_label_2
_geom_angle_atom_site_label_3
_geom_angle
_geom_angle_site_symmetry_1
_geom_angle_site_symmetry_3
O5 Hf1 O5 118.41(13) . 10_666
O5 Hf1 O5 75.52(14) 10_666 19_665
O5 Hf1 O5 74.09(14) . 19_665
O5 Hf1 O5 74.09(14) 10_666 16_556
O5 Hf1 O5 75.52(14) . 16_556
O5 Hf1 O5 118.42(13) 19_665 16_556
O5 Hf1 O1 140.85(9) 19_665 19_665
O5 Hf1 O1 140.85(9) . .
O5 Hf1 O1 140.85(9) 10_666 19_665
O5 Hf1 O1 73.9(2) 19_665 .
O5 Hf1 O1 73.9(2) 10_666 .
O5 Hf1 O1 73.9(2) . 19_665
O5 Hf1 O1 73.9(2) 16_556 19_665
O5 Hf1 O1 140.85(9) 16_556 .
O5 Hf1 O2A 141.56(10) 16_556 .
O5 Hf1 O2A 73.2(2) 10_666 16_556
O5 Hf1 O2A 141.56(10) . 16_556
O5 Hf1 O2A 73.2(2) 19_665 .
O5 Hf1 O2A 73.2(2) 16_556 16_556
O5 Hf1 O2A 141.56(10) 10_666 .
O5 Hf1 O2A 73.2(2) . .
O5 Hf1 O2A 141.56(10) 19_665 16_556
O1 Hf1 O1 121.7(5) . 19_665
O2 Hf1 O5 84.3(3) . .
O2 Hf1 O5 142.85(8) 16_556 19_665
O2 Hf1 O5 142.85(8) . 10_666
O2 Hf1 O5 84.3(3) 16_556 16_556
O2 Hf1 O5 142.85(7) . 16_556
O2 Hf1 O5 142.85(8) 16_556 .
O2 Hf1 O5 84.3(3) 16_556 10_666
O2 Hf1 O5 84.3(3) . 19_665
O2 Hf1 O1 70.64(19) . 19_665
O2 Hf1 O1 70.63(19) 16_556 19_665
O2 Hf1 O1 70.64(19) 16_556 .
O2 Hf1 O1 70.64(19) . .
O2 Hf1 O2 94.1(6) . 16_556
O1A Hf1 O5 142.18(7) . 16_556
O1A Hf1 O5 84.5(3) . 19_665
O1A Hf1 O5 84.5(3) 19_665 .
O1A Hf1 O5 142.18(7) 19_665 19_665
O1A Hf1 O5 142.18(7) . .
O1A Hf1 O5 84.5(3) . 10_666
O1A Hf1 O5 84.5(3) 19_665 16_556
O1A Hf1 O5 142.18(7) 19_665 10_666
O1A Hf1 O1A 94.7(7) 19_665 .
O1A Hf1 O2A 70.9(2) 19_665 16_556
O1A Hf1 O2A 70.9(2) . .
O1A Hf1 O2A 70.9(2) . 16_556
O1A Hf1 O2A 70.9(2) 19_665 .
O2A Hf1 O2A 122.4(5) . 16_556
C7 C8 H8 120.1 . .
C3 C8 H8 120.1 . .
C3 C8 C7 119.7(4) . .
C8 C7 H7 119.3 . .
C6 C7 C8 121.4(5) . .
C6 C7 H7 119.3 . .
O3 Hf2 O6 72.53(10) . 22
O3 Hf2 O6 72.53(10) . .
O3 Hf2 O2A 142.68(18) . 4_665
O3 Hf2 O2A 142.68(18) . .
O6 Hf2 O6 126.75(15) 22 .
O1 Hf2 O3 79.7(3) 19_665 .
O1 Hf2 O3 79.7(3) 13_666 .
O1 Hf2 O6 137.5(2) 19_665 22
O1 Hf2 O6 71.3(2) 13_666 22
O1 Hf2 O6 137.5(2) 13_666 .
O1 Hf2 O6 71.3(2) 19_665 .
O1 Hf2 O1 72.6(3) 19_665 13_666
O2 Hf2 O3 146.71(17) . .
O2 Hf2 O3 146.71(17) 4_665 .
O2 Hf2 O6 81.3(2) 4_665 22
O2 Hf2 O6 81.3(2) . .
O2 Hf2 O6 140.75(19) . 22
O2 Hf2 O6 140.74(18) 4_665 .
O2 Hf2 O1 72.5(3) 4_665 13_666
O2 Hf2 O1 72.5(3) . 19_665
O2 Hf2 O1 108.2(4) 4_665 19_665
O2 Hf2 O1 108.2(4) . 13_666
O2 Hf2 O2 62.4(4) 4_665 .
O2 Hf2 O4 92.9(3) . .
O2 Hf2 O4 92.9(3) 4_665 .
O4 Hf2 O3 98.9(2) . .
O4 Hf2 O6 73.60(12) . .
O4 Hf2 O6 73.60(12) . 22
O4 Hf2 O1 143.53(17) . 19_665
O4 Hf2 O1 143.53(17) . 13_666
O4 Hf2 O2A 78.6(3) . 4_665
O4 Hf2 O2A 78.6(3) . .
O1A Hf2 O3 94.0(4) 19_665 .
O1A Hf2 O3 94.0(4) 13_666 .
O1A Hf2 O6 81.2(3) 13_666 22
O1A Hf2 O6 139.8(3) 13_666 .
O1A Hf2 O6 81.2(3) 19_665 .
O1A Hf2 O6 139.8(3) 19_665 22
O1A Hf2 O4 146.6(2) 13_666 .
O1A Hf2 O4 146.6(2) 19_665 .
O1A Hf2 O1A 61.7(5) 19_665 13_666
O1A Hf2 O2A 108.5(5) 13_666 .
O1A Hf2 O2A 72.5(4) 19_665 .
O1A Hf2 O2A 72.5(4) 13_666 4_665
O1A Hf2 O2A 108.5(5) 19_665 4_665
O2A Hf2 O6 138.7(2) 4_665 .
O2A Hf2 O6 71.1(2) 4_665 22
O2A Hf2 O6 138.7(2) . 22
O2A Hf2 O6 71.1(2) . .
O2A Hf2 O2A 74.0(3) 4_665 .
C4 C5 H5 119.9 . .
C6 C5 H5 119.9 . .
C6 C5 C4 120.1(4) . .
O5 C2 O6 125.7(3) . .
O5 C2 C3 117.5(3) . .
O6 C2 C3 116.8(4) . .
C2 O5 Hf1 131.6(2) . .
C5 C4 H4 120.0 . .
C3 C4 C5 120.1(4) . .
C3 C4 H4 120.0 . .
O4 C1 O4 144(3) 4_665 .
C2 O6 Hf2 135.2(3) . .
Hf2 O1 Hf1 99.9(3) 13_666 .
Hf2 O1 Hf1 99.9(3) 4_665 .
Hf2 O1 Hf2 105.3(4) 4_665 13_666
C9 C10 Br1 118.1(3) . .
C9 C10 Br1 118.1(3) 20 .
C9 C10 C9 123.8(6) 20 .
Hf1 O2 Hf2 116.8(3) . .
Hf1 O2 Hf2 116.8(3) . 4_665
Hf2 O2 Hf2 115.3(3) . 4_665
C1 O4 Hf2 113.7(14) . .
C8 C3 C2 120.2(4) . .
C8 C3 C4 119.6(4) . .
C4 C3 C2 120.2(4) . .
C7 C6 C5 118.9(4) . .
C7 C6 C9 122.3(4) . .
C5 C6 C9 118.8(4) . .
C10 C9 C6 121.2(4) . .
C10 C9 C9 118.1(3) . 16
C9 C9 C6 120.7(2) 16 .
Hf1 O1A Hf2 115.7(4) . 4_665
Hf1 O1A Hf2 115.7(4) . 13_666
Hf2 O1A Hf2 116.5(5) 13_666 4_665
Hf2 O2A Hf1 100.7(4) . .
Hf2 O2A Hf1 100.7(4) 4_665 .
Hf2 O2A Hf2 104.3(4) . 4_665

loop_
_geom_bond_atom_site_label_1
_geom_bond_atom_site_label_2
_geom_bond_distance
_geom_bond_site_symmetry_2
Hf1 O5 2.196(3) .
Hf1 O5 2.196(3) 10_666
Hf1 O5 2.196(3) 16_556
Hf1 O5 2.196(3) 19_665
Hf1 O1 2.345(9) .
Hf1 O1 2.345(9) 19_665
Hf1 O2 2.013(8) .
Hf1 O2 2.014(8) 16_556
Hf1 O1A 2.054(11) 19_665
Hf1 O1A 2.054(11) .
Hf1 O2A 2.304(10) 16_556
Hf1 O2A 2.304(10) .
C8 H8 0.9500 .
C8 C7 1.379(6) .
C8 C3 1.365(6) .
C7 H7 0.9500 .
C7 C6 1.365(6) .
Hf2 O3 2.217(4) .
Hf2 O6 2.223(3) .
Hf2 O6 2.223(3) 22
Hf2 O1 2.205(5) 19_665
Hf2 O1 2.205(5) 13_666
Hf2 O2 2.077(4) 4_665
Hf2 O2 2.077(4) .
Hf2 O4 2.186(5) .
Hf2 O1A 2.061(5) 19_665
Hf2 O1A 2.061(5) 13_666
Hf2 O2A 2.222(6) .
Hf2 O2A 2.222(6) 4_665
C5 H5 0.9500 .
C5 C4 1.393(6) .
C5 C6 1.369(7) .
Br1 C10 1.906(6) .
C2 O5 1.253(5) .
C2 O6 1.269(5) .
C2 C3 1.496(5) .
C4 H4 0.9500 .
C4 C3 1.371(6) .
C1 O4 1.618(13) .
C1 O4 1.618(13) 4_665
O1 Hf2 2.205(5) 13_666
O1 Hf2 2.205(5) 4_665
C10 C9 1.382(5) 20
C10 C9 1.382(5) .
O2 Hf2 2.077(4) 4_665
C6 C9 1.497(5) .
C9 C9 1.409(8) 16
O1A Hf2 2.061(5) 4_665
O1A Hf2 2.061(5) 13_666
O2A Hf2 2.222(6) 4_665

loop_
_smtbx_masks_void_nr
_smtbx_masks_void_average_x
_smtbx_masks_void_average_y
_smtbx_masks_void_average_z
_smtbx_masks_void_volume
_smtbx_masks_void_count_electrons
1 -0.844 -0.736 -0.632 12110.8 2652.4
